data_4081957
loop_
_publ_author_name
'Klosin, Jerzy'
'Fontaine, Philip P.'
'Figueroa, Ruth'
'McCann, Scott D.'
'Mort, Darrek'

_publ_section_title
;
 Preparation of New Olefin Polymerization Precatalysts by Facile
 Derivatization of Imino--Enamido ZrMe3and HfMe3Complexes
;
_journal_issue 21
_journal_name_full Organometallics
_journal_page_first 6488
_journal_paper_doi 10.1021/om4008339
_journal_volume 32
_journal_year 2013
_chemical_formula_sum 'C52.5 H78.5 Hf N5'
_chemical_formula_weight 958.19
_chemical_name_systematic
;
 ?
;
_space_group_crystal_system orthorhombic
_space_group_IT_number 61
_space_group_name_Hall '-P 2ac 2ab'
_space_group_name_H-M_alt 'P b c a'
_symmetry_space_group_name_Hall '-P 2ac 2ab'
_symmetry_space_group_name_H-M 'P b c a'
_atom_sites_solution_hydrogens geom
_audit_creation_method SHELXL-2013
_cell_angle_alpha 90
_cell_angle_beta 90
_cell_angle_gamma 90
_cell_formula_units_Z 16
_cell_length_a 24.6355(10)
_cell_length_b 20.2804(9)
_cell_length_c 39.6424(16)
_cell_measurement_temperature 100(2)
_cell_volume 19806.0(14)
_computing_structure_refinement 'SHELXL-2013 (Sheldrick, 2013)'
_diffrn_ambient_temperature 100(2)
_diffrn_measured_fraction_theta_full 1.000
_diffrn_measured_fraction_theta_max 1.000
_diffrn_radiation_type MoK\a
_diffrn_radiation_wavelength 0.71073
_diffrn_reflns_av_R_equivalents 0.0357
_diffrn_reflns_av_unetI/netI 0.0319
_diffrn_reflns_Laue_measured_fraction_full 1.000
_diffrn_reflns_Laue_measured_fraction_max 1.000
_diffrn_reflns_limit_h_max 32
_diffrn_reflns_limit_h_min -28
_diffrn_reflns_limit_k_max 26
_diffrn_reflns_limit_k_min -19
_diffrn_reflns_limit_l_max 44
_diffrn_reflns_limit_l_min -51
_diffrn_reflns_number 102349
_diffrn_reflns_point_group_measured_fraction_full 1.000
_diffrn_reflns_point_group_measured_fraction_max 1.000
_diffrn_reflns_theta_full 25.242
_diffrn_reflns_theta_max 27.500
_diffrn_reflns_theta_min 1.027
_exptl_absorpt_coefficient_mu 2.145
_exptl_crystal_density_diffrn 1.285
_exptl_crystal_F_000 8008
_exptl_crystal_size_max 0.220
_exptl_crystal_size_mid 0.210
_exptl_crystal_size_min 0.100
_refine_diff_density_max 1.035
_refine_diff_density_min -0.981
_refine_diff_density_rms 0.083
_refine_ls_extinction_method none
_refine_ls_goodness_of_fit_ref 1.046
_refine_ls_hydrogen_treatment constr
_refine_ls_matrix_type full
_refine_ls_number_parameters 1113
_refine_ls_number_reflns 22747
_refine_ls_number_restraints 43
_refine_ls_restrained_S_all 1.048
_refine_ls_R_factor_all 0.0400
_refine_ls_R_factor_gt 0.0274
_refine_ls_shift/su_max 0.012
_refine_ls_shift/su_mean 0.000
_refine_ls_structure_factor_coef Fsqd
_refine_ls_weighting_details
;
 w=1/[\s^2^(Fo^2^)+(0.0189P)^2^+28.6840P]
 where P=(Fo^2^+2Fc^2^)/3
;
_refine_ls_weighting_scheme calc
_refine_ls_wR_factor_gt 0.0557
_refine_ls_wR_factor_ref 0.0599
_reflns_Friedel_coverage 0.000
_reflns_number_gt 18713
_reflns_number_total 22747
_reflns_threshold_expression 'I > 2\s(I)'
_cod_data_source_file om4008339_si_001.cif
_cod_data_source_block 12
_cod_original_formula_sum 'C52.50 H78.50 Hf N5'
_cod_database_code 4081957
_shelx_space_group_comment
;
The symmetry employed for this shelxl refinement is uniquely defined
by the following loop, which should always be used as a source of
symmetry information in preference to the above space-group names.
They are only intended as comments.
;
_shelx_estimated_absorpt_t_min 0.650
_shelx_estimated_absorpt_t_max 0.814

loop_
_space_group_symop_operation_xyz
'x, y, z'
'x+1/2, -y+1/2, -z'
'-x, y+1/2, -z+1/2'
'-x+1/2, -y, z+1/2'
'-x, -y, -z'
'-x-1/2, y-1/2, z'
'x, -y-1/2, z-1/2'
'x-1/2, y, -z-1/2'

loop_
_atom_site_label
_atom_site_type_symbol
_atom_site_fract_x
_atom_site_fract_y
_atom_site_fract_z
_atom_site_U_iso_or_equiv
_atom_site_adp_type
_atom_site_occupancy
_atom_site_site_symmetry_order
_atom_site_calc_flag
_atom_site_refinement_flags_posn
_atom_site_refinement_flags_adp
_atom_site_refinement_flags_occupancy
_atom_site_disorder_assembly
_atom_site_disorder_group
Hf1 Hf 0.92136(2) 0.34584(2) 0.19889(2) 0.01099(3) Uani 1 1 d . . . . .
Hf1' Hf 0.69184(2) 0.40201(2) 0.98813(2) 0.01278(3) Uani 1 1 d . . . . .
N1 N 0.85805(8) 0.40830(10) 0.16967(5) 0.0143(4) Uani 1 1 d . . . . .
N2 N 0.84006(8) 0.31060(10) 0.20983(5) 0.0123(4) Uani 1 1 d . . . . .
N3 N 0.95624(8) 0.41946(10) 0.22246(5) 0.0136(4) Uani 1 1 d . . . . .
N4 N 1.02930(8) 0.45357(10) 0.25861(5) 0.0124(4) Uani 1 1 d . . . . .
N5 N 0.97554(8) 0.53085(10) 0.23925(5) 0.0146(4) Uani 1 1 d . . . . .
N1' N 0.73401(9) 0.32322(11) 1.02206(5) 0.0168(5) Uani 1 1 d . . . . .
N2' N 0.64565(9) 0.38844(10) 1.03427(5) 0.0155(4) Uani 1 1 d . . . . .
N3' N 0.69104(9) 0.35023(10) 0.94636(5) 0.0157(4) Uani 1 1 d . . . . .
N4' N 0.67591(9) 0.34341(11) 0.88650(5) 0.0161(4) Uani 1 1 d . . . . .
N5' N 0.70705(9) 0.25543(10) 0.91158(5) 0.0159(4) Uani 1 1 d . . . . .
C1 C 0.80743(10) 0.40107(12) 0.17697(6) 0.0155(5) Uani 1 1 d . . . . .
C2 C 0.76196(11) 0.44220(14) 0.16331(8) 0.0245(6) Uani 1 1 d . . . . .
H2A H 0.7501 0.4240 0.1413 0.029 Uiso 1 1 calc R U . . .
H2B H 0.7751 0.4877 0.1594 0.029 Uiso 1 1 calc R U . . .
C3 C 0.71367(11) 0.44403(14) 0.18740(8) 0.0234(6) Uani 1 1 d . . . . .
H3A H 0.7240 0.4675 0.2083 0.028 Uiso 1 1 calc R U . . .
H3B H 0.6833 0.4684 0.1768 0.028 Uiso 1 1 calc R U . . .
C4 C 0.69551(10) 0.37469(14) 0.19594(7) 0.0217(6) Uani 1 1 d . . . . .
H4A H 0.6681 0.3765 0.2142 0.026 Uiso 1 1 calc R U . . .
H4B H 0.6782 0.3546 0.1759 0.026 Uiso 1 1 calc R U . . .
C5 C 0.74191(10) 0.33269(13) 0.20699(6) 0.0171(5) Uani 1 1 d . . . . .
H5 H 0.7341 0.2946 0.2201 0.020 Uiso 1 1 calc R U . . .
C6 C 0.79453(10) 0.34556(12) 0.19953(6) 0.0138(5) Uani 1 1 d . . . . .
C7 C 0.87559(11) 0.45935(13) 0.14569(7) 0.0216(6) Uani 1 1 d . . . . .
H7A H 0.9148 0.4681 0.1489 0.026 Uiso 1 1 calc R U . . .
H7B H 0.8556 0.5007 0.1503 0.026 Uiso 1 1 calc R U . . .
C8 C 0.86532(13) 0.43808(16) 0.10908(7) 0.0301(7) Uani 1 1 d . . . . .
H8A H 0.8793 0.3927 0.1060 0.036 Uiso 1 1 calc R U . . .
H8B H 0.8257 0.4370 0.1051 0.036 Uiso 1 1 calc R U . . .
C9 C 0.89128(15) 0.48242(17) 0.08280(9) 0.0401(8) Uani 1 1 d . . . . .
H9A H 0.9305 0.4867 0.0879 0.048 Uiso 1 1 calc R U . . .
H9B H 0.8879 0.4612 0.0604 0.048 Uiso 1 1 calc R U . . .
C10 C 0.86706(19) 0.54894(18) 0.08114(10) 0.0546(11) Uani 1 1 d . . . . .
H10A H 0.8283 0.5453 0.0758 0.082 Uiso 1 1 calc R U . . .
H10B H 0.8853 0.5747 0.0636 0.082 Uiso 1 1 calc R U . . .
H10C H 0.8714 0.5710 0.1030 0.082 Uiso 1 1 calc R U . . .
C11 C 0.82827(9) 0.25344(12) 0.22984(6) 0.0126(5) Uani 1 1 d . . . . .
C12 C 0.82756(10) 0.19091(13) 0.21461(7) 0.0164(5) Uani 1 1 d . . . . .
C13 C 0.81730(11) 0.13599(13) 0.23482(7) 0.0216(6) Uani 1 1 d . . . . .
H13 H 0.8166 0.0934 0.2248 0.026 Uiso 1 1 calc R U . . .
C14 C 0.80810(12) 0.14219(14) 0.26899(7) 0.0265(6) Uani 1 1 d . . . . .
H14 H 0.8016 0.1041 0.2824 0.032 Uiso 1 1 calc R U . . .
C15 C 0.80834(11) 0.20397(14) 0.28366(7) 0.0231(6) Uani 1 1 d . . . . .
H15 H 0.8019 0.2080 0.3072 0.028 Uiso 1 1 calc R U . . .
C16 C 0.81784(10) 0.26036(13) 0.26458(6) 0.0164(5) Uani 1 1 d . . . . .
C17 C 0.83689(11) 0.18284(13) 0.17704(7) 0.0195(6) Uani 1 1 d . . . . .
H17 H 0.8575 0.2223 0.1690 0.023 Uiso 1 1 calc R U . . .
C18 C 0.87027(12) 0.12212(14) 0.16829(8) 0.0255(6) Uani 1 1 d . . . . .
H18A H 0.9035 0.1217 0.1819 0.038 Uiso 1 1 calc R U . . .
H18B H 0.8798 0.1231 0.1443 0.038 Uiso 1 1 calc R U . . .
H18C H 0.8490 0.0824 0.1731 0.038 Uiso 1 1 calc R U . . .
C19 C 0.78296(13) 0.18099(18) 0.15789(8) 0.0370(8) Uani 1 1 d . . . . .
H19A H 0.7625 0.1416 0.1645 0.055 Uiso 1 1 calc R U . . .
H19B H 0.7901 0.1797 0.1336 0.055 Uiso 1 1 calc R U . . .
H19C H 0.7618 0.2205 0.1633 0.055 Uiso 1 1 calc R U . . .
C20 C 0.81824(11) 0.32784(14) 0.28080(7) 0.0199(6) Uani 1 1 d . . . . .
H20 H 0.8118 0.3609 0.2625 0.024 Uiso 1 1 calc R U . . .
C21 C 0.87300(13) 0.34327(18) 0.29631(8) 0.0373(8) Uani 1 1 d . . . . .
H21A H 0.8805 0.3120 0.3146 0.056 Uiso 1 1 calc R U . . .
H21B H 0.8727 0.3882 0.3054 0.056 Uiso 1 1 calc R U . . .
H21C H 0.9013 0.3396 0.2790 0.056 Uiso 1 1 calc R U . . .
C22 C 0.77327(13) 0.33668(16) 0.30677(8) 0.0351(8) Uani 1 1 d . . . . .
H22A H 0.7800 0.3076 0.3261 0.053 Uiso 1 1 calc R U . . .
H22B H 0.7382 0.3255 0.2965 0.053 Uiso 1 1 calc R U . . .
H22C H 0.7726 0.3826 0.3144 0.053 Uiso 1 1 calc R U . . .
C23 C 0.96050(11) 0.32750(14) 0.14844(7) 0.0214(6) Uani 1 1 d . . . . .
H23A H 0.9674 0.3697 0.1372 0.032 Uiso 1 1 calc R U . . .
H23B H 0.9362 0.3007 0.1344 0.032 Uiso 1 1 calc R U . . .
H23C H 0.9949 0.3041 0.1517 0.032 Uiso 1 1 calc R U . . .
C24 C 0.95599(10) 0.25356(12) 0.22365(7) 0.0159(5) Uani 1 1 d . . . . .
H24A H 0.9957 0.2558 0.2235 0.024 Uiso 1 1 calc R U . . .
H24B H 0.9441 0.2145 0.2111 0.024 Uiso 1 1 calc R U . . .
H24C H 0.9430 0.2507 0.2470 0.024 Uiso 1 1 calc R U . . .
C25 C 0.98358(10) 0.46313(12) 0.23847(6) 0.0124(5) Uani 1 1 d . . . . .
C26 C 1.04834(10) 0.51411(12) 0.27042(6) 0.0168(5) Uani 1 1 d . . . . .
H26 H 1.0792 0.5206 0.2844 0.020 Uiso 1 1 calc R U . . .
C27 C 1.01572(11) 0.56132(13) 0.25860(6) 0.0177(5) Uani 1 1 d . . . . .
H27 H 1.0192 0.6073 0.2626 0.021 Uiso 1 1 calc R U . . .
C28 C 0.93891(10) 0.56487(12) 0.21728(6) 0.0146(5) Uani 1 1 d . . . . .
C29 C 0.95943(11) 0.59074(12) 0.18711(7) 0.0179(5) Uani 1 1 d . . . . .
C30 C 0.92380(12) 0.62524(13) 0.16662(7) 0.0204(6) Uani 1 1 d . . . . .
H30 H 0.9367 0.6441 0.1462 0.024 Uiso 1 1 calc R U . . .
C31 C 0.86974(12) 0.63281(13) 0.17533(7) 0.0213(6) Uani 1 1 d . . . . .
H31 H 0.8459 0.6562 0.1608 0.026 Uiso 1 1 calc R U . . .
C32 C 0.85029(11) 0.60639(13) 0.20511(7) 0.0195(6) Uani 1 1 d . . . . .
H32 H 0.8131 0.6118 0.2108 0.023 Uiso 1 1 calc R U . . .
C33 C 0.88453(11) 0.57184(12) 0.22700(6) 0.0161(5) Uani 1 1 d . . . . .
C34 C 1.01876(11) 0.58251(13) 0.17704(7) 0.0219(6) Uani 1 1 d . . . . .
H34 H 1.0374 0.5580 0.1956 0.026 Uiso 1 1 calc R U . . .
C35 C 1.02449(13) 0.54180(18) 0.14508(8) 0.0377(8) Uani 1 1 d . . . . .
H35A H 1.0092 0.4978 0.1488 0.057 Uiso 1 1 calc R U . . .
H35B H 1.0630 0.5379 0.1392 0.057 Uiso 1 1 calc R U . . .
H35C H 1.0050 0.5635 0.1266 0.057 Uiso 1 1 calc R U . . .
C36 C 1.04696(14) 0.64897(16) 0.17338(10) 0.0431(9) Uani 1 1 d . . . . .
H36A H 1.0302 0.6738 0.1549 0.065 Uiso 1 1 calc R U . . .
H36B H 1.0855 0.6420 0.1685 0.065 Uiso 1 1 calc R U . . .
H36C H 1.0433 0.6739 0.1944 0.065 Uiso 1 1 calc R U . . .
C37 C 0.86409(11) 0.54695(13) 0.26068(7) 0.0198(6) Uani 1 1 d . . . . .
H37 H 0.8927 0.5178 0.2706 0.024 Uiso 1 1 calc R U . . .
C38 C 0.81232(12) 0.50654(14) 0.25708(7) 0.0279(7) Uani 1 1 d . . . . .
H38A H 0.7835 0.5343 0.2477 0.042 Uiso 1 1 calc R U . . .
H38B H 0.8012 0.4900 0.2793 0.042 Uiso 1 1 calc R U . . .
H38C H 0.8190 0.4692 0.2419 0.042 Uiso 1 1 calc R U . . .
C39 C 0.85493(14) 0.60421(15) 0.28480(7) 0.0312(7) Uani 1 1 d . . . . .
H39A H 0.8268 0.6334 0.2757 0.047 Uiso 1 1 calc R U . . .
H39B H 0.8888 0.6290 0.2875 0.047 Uiso 1 1 calc R U . . .
H39C H 0.8433 0.5872 0.3068 0.047 Uiso 1 1 calc R U . . .
C40 C 1.05564(10) 0.39052(12) 0.26180(6) 0.0145(5) Uani 1 1 d . . . . .
C41 C 1.08574(10) 0.36761(13) 0.23393(7) 0.0182(5) Uani 1 1 d . . . . .
C42 C 1.10837(11) 0.30515(14) 0.23643(7) 0.0241(6) Uani 1 1 d . . . . .
H42 H 1.1287 0.2880 0.2180 0.029 Uiso 1 1 calc R U . . .
C43 C 1.10188(12) 0.26762(14) 0.26510(8) 0.0276(7) Uani 1 1 d . . . . .
H43 H 1.1170 0.2245 0.2660 0.033 Uiso 1 1 calc R U . . .
C44 C 1.07368(11) 0.29200(14) 0.29244(7) 0.0229(6) Uani 1 1 d . . . . .
H44 H 1.0703 0.2658 0.3122 0.028 Uiso 1 1 calc R U . . .
C45 C 1.04989(10) 0.35464(13) 0.29154(7) 0.0169(5) Uani 1 1 d . . . . .
C46 C 1.09516(11) 0.41092(15) 0.20330(7) 0.0240(6) Uani 1 1 d . . . . .
H46 H 1.0610 0.4361 0.1990 0.029 Uiso 1 1 calc R U . . .
C47 C 1.10885(13) 0.37247(17) 0.17132(8) 0.0340(7) Uani 1 1 d . . . . .
H47A H 1.1443 0.3513 0.1739 0.051 Uiso 1 1 calc R U . . .
H47B H 1.1099 0.4027 0.1521 0.051 Uiso 1 1 calc R U . . .
H47C H 1.0811 0.3387 0.1674 0.051 Uiso 1 1 calc R U . . .
C48 C 1.14023(14) 0.46085(17) 0.21025(9) 0.0389(8) Uani 1 1 d . . . . .
H48A H 1.1301 0.4883 0.2296 0.058 Uiso 1 1 calc R U . . .
H48B H 1.1454 0.4888 0.1904 0.058 Uiso 1 1 calc R U . . .
H48C H 1.1741 0.4374 0.2153 0.058 Uiso 1 1 calc R U . . .
C49 C 1.02138(11) 0.38249(14) 0.32236(7) 0.0212(6) Uani 1 1 d . . . . .
H49 H 0.9916 0.4123 0.3144 0.025 Uiso 1 1 calc R U . . .
C50 C 0.99624(12) 0.32950(16) 0.34474(8) 0.0316(7) Uani 1 1 d . . . . .
H50A H 0.9727 0.3011 0.3311 0.047 Uiso 1 1 calc R U . . .
H50B H 0.9747 0.3505 0.3626 0.047 Uiso 1 1 calc R U . . .
H50C H 1.0251 0.3029 0.3549 0.047 Uiso 1 1 calc R U . . .
C51 C 1.06066(12) 0.42342(15) 0.34400(7) 0.0267(6) Uani 1 1 d . . . . .
H51A H 1.0919 0.3962 0.3504 0.040 Uiso 1 1 calc R U . . .
H51B H 1.0419 0.4385 0.3644 0.040 Uiso 1 1 calc R U . . .
H51C H 1.0732 0.4617 0.3311 0.040 Uiso 1 1 calc R U . . .
C1' C 0.70880(11) 0.30267(13) 1.04834(7) 0.0193(6) Uani 1 1 d . . . . .
C2' C 0.72770(13) 0.24834(15) 1.07130(8) 0.0293(7) Uani 1 1 d . . . . .
H2'1 H 0.7530 0.2668 1.0883 0.035 Uiso 1 1 calc R U . . .
H2'2 H 0.7477 0.2151 1.0579 0.035 Uiso 1 1 calc R U . . .
C3' C 0.68085(13) 0.21540(15) 1.08910(8) 0.0315(7) Uani 1 1 d . . . . .
H3'1 H 0.6949 0.1820 1.1051 0.038 Uiso 1 1 calc R U . . .
H3'2 H 0.6577 0.1926 1.0724 0.038 Uiso 1 1 calc R U . . .
C4' C 0.64750(13) 0.26564(15) 1.10799(7) 0.0298(7) Uani 1 1 d . . . . .
H4'1 H 0.6141 0.2444 1.1166 0.036 Uiso 1 1 calc R U . . .
H4'2 H 0.6685 0.2820 1.1276 0.036 Uiso 1 1 calc R U . . .
C5' C 0.63236(12) 0.32258(14) 1.08587(7) 0.0250(6) Uani 1 1 d . . . . .
H5' H 0.6025 0.3492 1.0925 0.030 Uiso 1 1 calc R U . . .
C6' C 0.65863(11) 0.33839(13) 1.05705(7) 0.0185(5) Uani 1 1 d . . . . .
C7' C 0.78658(10) 0.29433(14) 1.01214(7) 0.0196(5) Uani 1 1 d . . . . .
H7'1 H 0.7945 0.3065 0.9885 0.024 Uiso 1 1 calc R U . . .
H7'2 H 0.7840 0.2457 1.0133 0.024 Uiso 1 1 calc R U . . .
C8' C 0.83304(11) 0.31742(15) 1.03449(7) 0.0249(6) Uani 1 1 d . . . . .
H8'1 H 0.8270 0.3013 1.0578 0.030 Uiso 1 1 calc R U . . .
H8'2 H 0.8333 0.3662 1.0351 0.030 Uiso 1 1 calc R U . . .
C9' C 0.88808(12) 0.29296(18) 1.02207(8) 0.0347(8) Uani 1 1 d . . . . .
H9'1 H 0.8870 0.2443 1.0202 0.042 Uiso 1 1 calc R U . . .
H9'2 H 0.8949 0.3110 0.9993 0.042 Uiso 1 1 calc R U . . .
C10' C 0.93455(13) 0.31234(19) 1.04498(9) 0.0439(9) Uani 1 1 d . . . . .
H10D H 0.9347 0.3603 1.0479 0.066 Uiso 1 1 calc R U . . .
H10E H 0.9690 0.2983 1.0349 0.066 Uiso 1 1 calc R U . . .
H10F H 0.9300 0.2909 1.0670 0.066 Uiso 1 1 calc R U . . .
C11' C 0.59876(11) 0.42598(13) 1.04416(6) 0.0168(5) Uani 1 1 d . . . . .
C12' C 0.60563(11) 0.48906(13) 1.05824(6) 0.0182(5) Uani 1 1 d . . . . .
C13' C 0.55963(12) 0.52339(15) 1.06869(7) 0.0264(6) Uani 1 1 d . . . . .
H13' H 0.5638 0.5660 1.0783 0.032 Uiso 1 1 calc R U . . .
C14' C 0.50835(12) 0.49730(16) 1.06553(8) 0.0297(7) Uani 1 1 d . . . . .
H14' H 0.4777 0.5213 1.0733 0.036 Uiso 1 1 calc R U . . .
C15' C 0.50178(12) 0.43629(16) 1.05105(8) 0.0295(7) Uani 1 1 d . . . . .
H15' H 0.4663 0.4188 1.0484 0.035 Uiso 1 1 calc R U . . .
C16' C 0.54623(11) 0.39955(14) 1.04012(7) 0.0218(6) Uani 1 1 d . . . . .
C17' C 0.66161(11) 0.51908(13) 1.06190(7) 0.0211(6) Uani 1 1 d . . . . .
H17' H 0.6835 0.5047 1.0420 0.025 Uiso 1 1 calc R U . . .
C19' C 0.69012(14) 0.49312(16) 1.09334(8) 0.0350(7) Uani 1 1 d . . . . .
H19D H 0.6691 0.5051 1.1134 0.053 Uiso 1 1 calc R U . . .
H19E H 0.7265 0.5125 1.0949 0.053 Uiso 1 1 calc R U . . .
H19F H 0.6932 0.4450 1.0920 0.053 Uiso 1 1 calc R U . . .
C18' C 0.66166(14) 0.59443(14) 1.06224(8) 0.0312(7) Uani 1 1 d . . . . .
H18D H 0.6408 0.6109 1.0429 0.047 Uiso 1 1 calc R U . . .
H18E H 0.6991 0.6105 1.0608 0.047 Uiso 1 1 calc R U . . .
H18F H 0.6451 0.6102 1.0832 0.047 Uiso 1 1 calc R U . . .
C20' C 0.53662(13) 0.33392(16) 1.02293(8) 0.0316(7) Uani 1 1 d . . . . .
H20' H 0.5728 0.3138 1.0178 0.038 Uiso 1 1 calc R U . . .
C21' C 0.5072(2) 0.3452(2) 0.98970(10) 0.0759(16) Uani 1 1 d . . . . .
H21D H 0.4706 0.3619 0.9942 0.114 Uiso 1 1 calc R U . . .
H21E H 0.5048 0.3035 0.9773 0.114 Uiso 1 1 calc R U . . .
H21F H 0.5273 0.3775 0.9762 0.114 Uiso 1 1 calc R U . . .
C22' C 0.50468(17) 0.28535(19) 1.04410(10) 0.0510(10) Uani 1 1 d . . . . .
H22D H 0.5237 0.2777 1.0655 0.076 Uiso 1 1 calc R U . . .
H22E H 0.5012 0.2436 1.0319 0.076 Uiso 1 1 calc R U . . .
H22F H 0.4685 0.3033 1.0487 0.076 Uiso 1 1 calc R U . . .
C23' C 0.77040(11) 0.45797(13) 0.99024(7) 0.0209(6) Uani 1 1 d . . . . .
H23D H 0.8003 0.4289 0.9836 0.031 Uiso 1 1 calc R U . . .
H23E H 0.7765 0.4738 1.0133 0.031 Uiso 1 1 calc R U . . .
H23F H 0.7687 0.4956 0.9748 0.031 Uiso 1 1 calc R U . . .
C24' C 0.63433(11) 0.48414(13) 0.97366(7) 0.0181(5) Uani 1 1 d . . . . .
H24D H 0.6477 0.5061 0.9533 0.027 Uiso 1 1 calc R U . . .
H24E H 0.6321 0.5162 0.9921 0.027 Uiso 1 1 calc R U . . .
H24F H 0.5982 0.4658 0.9693 0.027 Uiso 1 1 calc R U . . .
C25' C 0.69119(10) 0.31978(12) 0.91812(6) 0.0142(5) Uani 1 1 d . . . . .
C26' C 0.68240(11) 0.29443(13) 0.86218(7) 0.0195(6) Uani 1 1 d . . . . .
H26' H 0.6747 0.2986 0.8388 0.023 Uiso 1 1 calc R U . . .
C27' C 0.70126(11) 0.24085(13) 0.87749(6) 0.0185(5) Uani 1 1 d . . . . .
H27' H 0.7093 0.1999 0.8670 0.022 Uiso 1 1 calc R U . . .
C28' C 0.73265(11) 0.21242(12) 0.93541(6) 0.0182(5) Uani 1 1 d . . . . .
C29' C 0.78893(12) 0.20320(14) 0.93262(7) 0.0233(6) Uani 1 1 d . . . . .
C30' C 0.81250(13) 0.15799(15) 0.95430(8) 0.0319(7) Uani 1 1 d . . . . .
H30' H 0.8504 0.1495 0.9529 0.038 Uiso 1 1 calc R U . . .
C31' C 0.78140(15) 0.12500(15) 0.97801(8) 0.0353(8) Uani 1 1 d . . . . .
H31' H 0.7982 0.0938 0.9925 0.042 Uiso 1 1 calc R U . . .
C32' C 0.72655(14) 0.13663(14) 0.98087(7) 0.0302(7) Uani 1 1 d . . . . .
H32' H 0.7063 0.1144 0.9978 0.036 Uiso 1 1 calc R U . . .
C33' C 0.70030(12) 0.18062(13) 0.95926(7) 0.0216(6) Uani 1 1 d . . . . .
C34' C 0.82268(11) 0.24242(16) 0.90739(8) 0.0286(7) Uani 1 1 d . . . . .
H34' H 0.7987 0.2519 0.8876 0.034 Uiso 1 1 calc R U . . .
C35' C 0.83974(15) 0.30830(17) 0.92182(9) 0.0410(9) Uani 1 1 d . . . . .
H35D H 0.8637 0.3011 0.9412 0.062 Uiso 1 1 calc R U . . .
H35E H 0.8075 0.3328 0.9291 0.062 Uiso 1 1 calc R U . . .
H35F H 0.8591 0.3336 0.9045 0.062 Uiso 1 1 calc R U . . .
C36' C 0.87189(14) 0.20651(19) 0.89400(10) 0.0484(10) Uani 1 1 d . . . . .
H36D H 0.8910 0.2348 0.8779 0.073 Uiso 1 1 calc R U . . .
H36E H 0.8604 0.1659 0.8827 0.073 Uiso 1 1 calc R U . . .
H36F H 0.8962 0.1956 0.9127 0.073 Uiso 1 1 calc R U . . .
C37' C 0.63921(12) 0.19065(14) 0.95985(7) 0.0237(6) Uani 1 1 d . . . . .
H37' H 0.6320 0.2375 0.9533 0.028 Uiso 1 1 calc R U . . .
C38' C 0.61422(15) 0.17964(17) 0.99457(8) 0.0389(8) Uani 1 1 d . . . . .
H38D H 0.6191 0.1335 1.0012 0.058 Uiso 1 1 calc R U . . .
H38E H 0.5754 0.1900 0.9938 0.058 Uiso 1 1 calc R U . . .
H38F H 0.6321 0.2083 1.0111 0.058 Uiso 1 1 calc R U . . .
C39' C 0.61185(14) 0.14664(18) 0.93362(8) 0.0388(8) Uani 1 1 d . . . . .
H39D H 0.6262 0.1569 0.9112 0.058 Uiso 1 1 calc R U . . .
H39E H 0.5726 0.1544 0.9339 0.058 Uiso 1 1 calc R U . . .
H39F H 0.6191 0.1003 0.9389 0.058 Uiso 1 1 calc R U . . .
C40' C 0.65297(11) 0.40706(12) 0.87979(6) 0.0161(5) Uani 1 1 d . . . . .
C41' C 0.68692(11) 0.46237(13) 0.88053(6) 0.0191(5) Uani 1 1 d . . . . .
C42' C 0.66340(12) 0.52289(14) 0.87291(7) 0.0254(6) Uani 1 1 d . . . . .
H42' H 0.6850 0.5617 0.8735 0.030 Uiso 1 1 calc R U . . .
C43' C 0.60917(13) 0.52757(14) 0.86455(8) 0.0289(7) Uani 1 1 d . . . . .
H43' H 0.5939 0.5695 0.8596 0.035 Uiso 1 1 calc R U . . .
C44' C 0.57701(12) 0.47227(14) 0.86331(7) 0.0246(6) Uani 1 1 d . . . . .
H44' H 0.5400 0.4764 0.8570 0.030 Uiso 1 1 calc R U . . .
C45' C 0.59790(11) 0.41029(13) 0.87112(6) 0.0199(6) Uani 1 1 d . . . . .
C46' C 0.74734(11) 0.45619(14) 0.88752(7) 0.0202(6) Uani 1 1 d . . . . .
H46' H 0.7521 0.4244 0.9066 0.024 Uiso 1 1 calc R U . . .
C47' C 0.77418(13) 0.52125(15) 0.89764(8) 0.0308(7) Uani 1 1 d . . . . .
H47D H 0.7740 0.5515 0.8784 0.046 Uiso 1 1 calc R U . . .
H47E H 0.8117 0.5129 0.9046 0.046 Uiso 1 1 calc R U . . .
H47F H 0.7541 0.5410 0.9164 0.046 Uiso 1 1 calc R U . . .
C48' C 0.77662(12) 0.42800(16) 0.85669(8) 0.0308(7) Uani 1 1 d . . . . .
H48D H 0.7616 0.3845 0.8513 0.046 Uiso 1 1 calc R U . . .
H48E H 0.8155 0.4238 0.8616 0.046 Uiso 1 1 calc R U . . .
H48F H 0.7715 0.4576 0.8374 0.046 Uiso 1 1 calc R U . . .
C49' C 0.56213(11) 0.34930(14) 0.87037(7) 0.0232(6) Uani 1 1 d . . . . .
H49' H 0.5833 0.3134 0.8592 0.028 Uiso 1 1 calc R U . . .
C50' C 0.54837(13) 0.32605(15) 0.90567(8) 0.0313(7) Uani 1 1 d . . . . .
H50D H 0.5818 0.3215 0.9188 0.047 Uiso 1 1 calc R U . . .
H50E H 0.5299 0.2833 0.9044 0.047 Uiso 1 1 calc R U . . .
H50F H 0.5245 0.3583 0.9166 0.047 Uiso 1 1 calc R U . . .
C51' C 0.51011(13) 0.35894(17) 0.85024(9) 0.0392(8) Uani 1 1 d . . . . .
H51D H 0.4912 0.3166 0.8481 0.059 Uiso 1 1 calc R U . . .
H51E H 0.5190 0.3758 0.8277 0.059 Uiso 1 1 calc R U . . .
H51F H 0.4866 0.3906 0.8619 0.059 Uiso 1 1 calc R U . . .
C52 C 0.5780(5) 0.9538(6) 0.9444(3) 0.063(2) Uani 0.5 1 d D U P A -1
H52A H 0.5735 0.9938 0.9308 0.095 Uiso 0.5 1 calc R U P A -1
H52B H 0.5840 0.9160 0.9295 0.095 Uiso 0.5 1 calc R U P A -1
H52C H 0.6092 0.9591 0.9595 0.095 Uiso 0.5 1 calc R U P A -1
C53 C 0.5257(6) 0.9419(8) 0.9658(4) 0.135(5) Uani 0.5 1 d D U P A -1
H53A H 0.4972 0.9254 0.9503 0.162 Uiso 0.5 1 calc R U P A -1
H53B H 0.5337 0.9059 0.9819 0.162 Uiso 0.5 1 calc R U P A -1
C54 C 0.5047(8) 0.9909(14) 0.9831(5) 0.112(5) Uani 0.5 1 d D U P A -1
H54A H 0.5356 1.0219 0.9847 0.135 Uiso 0.5 1 calc R U P A -1
H54B H 0.4798 1.0111 0.9664 0.135 Uiso 0.5 1 calc R U P A -1
C55 C 0.4801(8) 1.0014(12) 1.0105(5) 0.107(5) Uani 0.5 1 d D U P A -1
H55A H 0.5070 1.0269 1.0237 0.128 Uiso 0.5 1 calc R U P A -1
H55B H 0.4794 0.9572 1.0212 0.128 Uiso 0.5 1 calc R U P A -1
C56 C 0.4332(4) 1.0274(5) 1.0202(3) 0.070(2) Uani 0.5 1 d D U P A -1
H56A H 0.4059 0.9918 1.0220 0.085 Uiso 0.5 1 calc R U P A -1
H56B H 0.4206 1.0585 1.0025 0.085 Uiso 0.5 1 calc R U P A -1
C57 C 0.4361(11) 1.0648(13) 1.0546(5) 0.206(12) Uani 0.5 1 d D U P A -1
H57A H 0.4443 1.0334 1.0727 0.309 Uiso 0.5 1 calc R U P A -1
H57B H 0.4012 1.0862 1.0591 0.309 Uiso 0.5 1 calc R U P A -1
H57C H 0.4648 1.0983 1.0535 0.309 Uiso 0.5 1 calc R U P A -1

loop_
_atom_site_aniso_label
_atom_site_aniso_U_11
_atom_site_aniso_U_22
_atom_site_aniso_U_33
_atom_site_aniso_U_23
_atom_site_aniso_U_13
_atom_site_aniso_U_12
Hf1 0.01055(5) 0.00990(5) 0.01253(5) -0.00043(4) -0.00005(4) -0.00064(4)
Hf1' 0.01535(5) 0.01265(5) 0.01034(5) -0.00019(4) 0.00095(4) 0.00158(4)
N1 0.0169(10) 0.0120(10) 0.0139(10) 0.0001(8) -0.0002(8) -0.0018(9)
N2 0.0116(10) 0.0110(10) 0.0142(10) 0.0033(8) -0.0010(8) 0.0006(8)
N3 0.0123(10) 0.0130(10) 0.0156(10) -0.0002(8) -0.0010(8) 0.0000(8)
N4 0.0131(10) 0.0106(10) 0.0135(10) -0.0001(8) -0.0022(8) 0.0013(8)
N5 0.0170(10) 0.0101(10) 0.0167(11) -0.0002(8) -0.0026(9) 0.0014(8)
N1' 0.0202(11) 0.0162(11) 0.0139(11) -0.0014(9) -0.0009(9) 0.0039(9)
N2' 0.0174(11) 0.0149(11) 0.0143(10) -0.0003(8) 0.0016(9) 0.0055(9)
N3' 0.0209(11) 0.0156(11) 0.0106(10) -0.0008(8) 0.0006(9) 0.0027(9)
N4' 0.0214(11) 0.0159(11) 0.0109(10) -0.0009(9) -0.0010(9) 0.0024(9)
N5' 0.0189(11) 0.0160(11) 0.0128(10) -0.0010(9) -0.0001(9) 0.0026(9)
C1 0.0180(12) 0.0144(12) 0.0142(11) 0.0010(10) -0.0038(10) 0.0011(11)
C2 0.0199(13) 0.0245(15) 0.0292(16) 0.0084(12) -0.0040(12) 0.0037(12)
C3 0.0173(13) 0.0226(15) 0.0301(15) -0.0002(12) -0.0047(12) 0.0068(11)
C4 0.0103(12) 0.0323(15) 0.0226(14) -0.0035(12) -0.0006(11) 0.0019(11)
C5 0.0161(12) 0.0183(14) 0.0168(13) 0.0039(10) 0.0007(10) 0.0017(10)
C6 0.0154(11) 0.0139(12) 0.0122(11) -0.0004(10) -0.0015(9) 0.0004(10)
C7 0.0235(14) 0.0186(14) 0.0226(14) 0.0077(11) -0.0017(11) -0.0021(11)
C8 0.0306(16) 0.0373(18) 0.0223(15) 0.0147(13) -0.0016(13) -0.0035(14)
C9 0.047(2) 0.044(2) 0.0293(18) 0.0096(15) 0.0041(16) -0.0022(17)
C10 0.078(3) 0.039(2) 0.047(2) 0.0084(18) 0.012(2) -0.001(2)
C11 0.0081(10) 0.0148(12) 0.0150(12) 0.0034(10) -0.0004(9) -0.0009(9)
C12 0.0136(12) 0.0156(13) 0.0200(13) 0.0032(11) 0.0000(10) -0.0022(10)
C13 0.0247(14) 0.0136(13) 0.0266(15) 0.0040(11) 0.0003(12) -0.0035(11)
C14 0.0287(15) 0.0231(15) 0.0276(15) 0.0134(12) 0.0006(13) -0.0038(12)
C15 0.0237(14) 0.0282(15) 0.0175(13) 0.0077(12) 0.0019(12) -0.0007(12)
C16 0.0127(12) 0.0215(14) 0.0150(12) 0.0039(11) -0.0009(10) 0.0008(10)
C17 0.0235(14) 0.0154(13) 0.0197(13) -0.0005(11) -0.0001(11) -0.0040(11)
C18 0.0241(14) 0.0263(15) 0.0260(15) -0.0043(12) -0.0009(12) 0.0003(12)
C19 0.0365(18) 0.052(2) 0.0225(16) -0.0081(15) -0.0068(14) 0.0156(16)
C20 0.0221(14) 0.0239(14) 0.0138(13) 0.0005(11) 0.0009(11) -0.0005(11)
C21 0.0312(17) 0.049(2) 0.0314(18) -0.0187(16) -0.0042(14) -0.0042(16)
C22 0.0311(17) 0.0371(19) 0.0372(18) 0.0015(15) 0.0137(14) 0.0059(14)
C23 0.0212(13) 0.0204(14) 0.0225(14) -0.0042(11) 0.0006(11) 0.0012(11)
C24 0.0137(12) 0.0115(12) 0.0224(13) -0.0006(10) 0.0000(10) -0.0030(10)
C25 0.0134(11) 0.0121(12) 0.0119(12) 0.0006(9) 0.0023(9) -0.0006(10)
C26 0.0184(13) 0.0152(13) 0.0169(13) -0.0021(10) -0.0029(10) -0.0046(10)
C27 0.0238(14) 0.0126(12) 0.0167(13) -0.0028(10) -0.0035(11) -0.0031(11)
C28 0.0217(13) 0.0082(11) 0.0139(12) -0.0021(10) -0.0040(10) 0.0000(10)
C29 0.0241(13) 0.0113(12) 0.0183(12) -0.0015(10) -0.0019(11) -0.0010(11)
C30 0.0309(15) 0.0147(13) 0.0156(13) 0.0029(10) 0.0000(12) -0.0008(12)
C31 0.0303(15) 0.0152(13) 0.0184(13) 0.0030(11) -0.0057(12) 0.0040(11)
C32 0.0203(13) 0.0181(13) 0.0202(13) -0.0023(11) -0.0027(11) 0.0050(11)
C33 0.0224(13) 0.0112(12) 0.0146(12) -0.0010(10) -0.0014(10) 0.0017(10)
C34 0.0231(14) 0.0214(14) 0.0211(14) 0.0038(11) 0.0022(11) -0.0023(11)
C35 0.0288(16) 0.052(2) 0.0321(18) -0.0073(16) 0.0060(14) 0.0013(16)
C36 0.0334(18) 0.0331(19) 0.063(2) 0.0053(18) 0.0045(17) -0.0117(15)
C37 0.0209(13) 0.0202(14) 0.0182(13) 0.0045(11) -0.0006(11) 0.0055(11)
C38 0.0357(17) 0.0243(15) 0.0236(15) 0.0007(12) 0.0035(13) -0.0029(13)
C39 0.0466(19) 0.0318(17) 0.0154(14) -0.0041(13) 0.0043(13) -0.0058(15)
C40 0.0126(11) 0.0117(12) 0.0191(13) -0.0020(10) -0.0033(10) 0.0004(10)
C41 0.0142(12) 0.0189(13) 0.0215(13) -0.0053(11) -0.0033(11) 0.0009(10)
C42 0.0192(14) 0.0257(15) 0.0274(15) -0.0084(12) -0.0033(12) 0.0070(12)
C43 0.0265(15) 0.0163(14) 0.0399(18) -0.0039(13) -0.0109(14) 0.0072(12)
C44 0.0218(14) 0.0175(13) 0.0295(15) 0.0032(12) -0.0048(12) 0.0005(11)
C45 0.0123(12) 0.0156(13) 0.0229(13) 0.0007(11) -0.0038(10) -0.0013(10)
C46 0.0195(13) 0.0297(16) 0.0227(14) -0.0001(12) 0.0047(11) 0.0054(12)
C47 0.0280(16) 0.049(2) 0.0244(16) -0.0076(15) 0.0040(13) 0.0040(15)
C48 0.044(2) 0.0367(19) 0.0363(18) -0.0023(15) 0.0151(16) -0.0092(16)
C49 0.0164(13) 0.0238(14) 0.0233(14) 0.0080(12) 0.0024(11) 0.0056(11)
C50 0.0209(14) 0.0385(18) 0.0353(18) 0.0177(14) 0.0039(13) 0.0016(13)
C51 0.0285(15) 0.0283(16) 0.0232(15) -0.0002(12) 0.0043(12) 0.0040(13)
C1' 0.0249(14) 0.0156(13) 0.0176(13) -0.0002(11) -0.0015(11) 0.0033(11)
C2' 0.0390(18) 0.0264(16) 0.0224(15) 0.0079(12) 0.0055(13) 0.0133(14)
C3' 0.0446(19) 0.0233(15) 0.0265(16) 0.0090(13) 0.0032(14) 0.0058(14)
C4' 0.0407(18) 0.0290(16) 0.0197(15) 0.0092(12) 0.0076(13) 0.0061(14)
C5' 0.0309(15) 0.0241(15) 0.0201(14) 0.0048(12) 0.0071(12) 0.0096(12)
C6' 0.0230(13) 0.0166(13) 0.0160(12) -0.0013(11) -0.0018(11) 0.0038(11)
C7' 0.0204(13) 0.0205(13) 0.0180(13) -0.0028(11) -0.0001(11) 0.0069(11)
C8' 0.0240(14) 0.0278(15) 0.0229(15) -0.0032(12) -0.0026(12) 0.0081(12)
C9' 0.0249(15) 0.045(2) 0.0345(18) -0.0107(15) -0.0036(14) 0.0097(15)
C10' 0.0299(18) 0.060(2) 0.042(2) -0.0130(18) -0.0083(15) 0.0142(17)
C11' 0.0207(13) 0.0194(13) 0.0102(12) 0.0028(10) 0.0032(10) 0.0043(11)
C12' 0.0236(14) 0.0211(13) 0.0098(12) 0.0013(10) 0.0006(10) 0.0070(11)
C13' 0.0333(16) 0.0271(16) 0.0190(14) -0.0017(12) 0.0026(12) 0.0106(13)
C14' 0.0234(15) 0.0394(19) 0.0264(15) -0.0004(14) 0.0062(13) 0.0158(14)
C15' 0.0190(14) 0.0434(19) 0.0263(16) 0.0051(14) 0.0017(12) 0.0037(13)
C16' 0.0223(14) 0.0264(15) 0.0167(13) 0.0025(12) 0.0035(11) 0.0002(12)
C17' 0.0273(15) 0.0195(14) 0.0165(13) -0.0012(11) -0.0002(11) 0.0032(12)
C19' 0.0395(18) 0.0342(18) 0.0314(17) 0.0015(14) -0.0143(15) -0.0050(15)
C18' 0.0480(19) 0.0229(15) 0.0228(15) -0.0032(13) 0.0047(14) -0.0016(14)
C20' 0.0296(16) 0.0371(18) 0.0281(16) -0.0061(14) 0.0064(13) -0.0110(14)
C21' 0.131(5) 0.057(3) 0.040(2) -0.001(2) -0.026(3) -0.043(3)
C22' 0.059(2) 0.044(2) 0.050(2) -0.0001(19) 0.017(2) -0.0174(19)
C23' 0.0215(13) 0.0192(13) 0.0220(14) 0.0000(11) 0.0003(11) 0.0025(11)
C24' 0.0226(13) 0.0173(13) 0.0144(12) -0.0006(10) 0.0011(11) 0.0007(11)
C25' 0.0132(11) 0.0154(12) 0.0140(12) 0.0014(10) 0.0007(10) 0.0011(10)
C26' 0.0234(14) 0.0202(14) 0.0147(12) -0.0030(11) -0.0021(11) -0.0004(11)
C27' 0.0236(14) 0.0194(13) 0.0126(12) -0.0063(10) 0.0007(11) 0.0007(11)
C28' 0.0266(14) 0.0125(12) 0.0157(13) -0.0043(10) -0.0051(11) 0.0053(11)
C29' 0.0263(14) 0.0238(15) 0.0199(14) -0.0089(12) -0.0032(12) 0.0079(12)
C30' 0.0347(17) 0.0303(17) 0.0307(16) -0.0108(14) -0.0120(14) 0.0153(15)
C31' 0.053(2) 0.0208(15) 0.0318(17) -0.0057(13) -0.0192(16) 0.0160(15)
C32' 0.054(2) 0.0155(14) 0.0213(15) 0.0011(11) -0.0046(14) 0.0026(14)
C33' 0.0345(16) 0.0134(13) 0.0168(13) -0.0036(11) -0.0012(12) 0.0026(12)
C34' 0.0205(14) 0.0446(19) 0.0209(15) -0.0093(14) -0.0006(12) 0.0076(13)
C35' 0.051(2) 0.038(2) 0.0341(19) -0.0029(15) 0.0161(17) 0.0006(17)
C36' 0.0324(18) 0.048(2) 0.065(3) -0.024(2) 0.0140(18) 0.0020(17)
C37' 0.0300(15) 0.0206(14) 0.0204(14) 0.0026(11) 0.0045(12) -0.0011(12)
C38' 0.052(2) 0.0361(19) 0.0291(18) -0.0014(14) 0.0144(16) -0.0073(16)
C39' 0.0353(18) 0.049(2) 0.0322(18) -0.0087(16) 0.0030(15) -0.0093(16)
C40' 0.0219(13) 0.0143(12) 0.0121(11) 0.0020(10) 0.0023(10) 0.0039(11)
C41' 0.0258(14) 0.0193(13) 0.0122(12) 0.0016(10) 0.0035(11) 0.0010(11)
C42' 0.0315(16) 0.0175(14) 0.0273(15) 0.0046(12) 0.0026(13) -0.0020(12)
C43' 0.0368(17) 0.0187(15) 0.0312(16) 0.0091(12) 0.0018(14) 0.0078(13)
C44' 0.0250(14) 0.0253(15) 0.0236(14) 0.0043(12) -0.0012(12) 0.0050(12)
C45' 0.0259(14) 0.0208(14) 0.0130(12) 0.0020(11) 0.0004(11) 0.0022(12)
C46' 0.0224(14) 0.0219(14) 0.0163(13) 0.0039(11) 0.0035(11) -0.0020(11)
C47' 0.0326(17) 0.0273(16) 0.0324(17) 0.0005(13) 0.0012(14) -0.0100(13)
C48' 0.0281(16) 0.0338(17) 0.0305(17) -0.0027(14) 0.0121(13) -0.0021(13)
C49' 0.0217(13) 0.0217(14) 0.0263(15) -0.0006(12) -0.0044(11) 0.0017(12)
C50' 0.0272(16) 0.0293(16) 0.0374(18) 0.0069(14) -0.0020(14) -0.0035(13)
C51' 0.0342(18) 0.040(2) 0.044(2) -0.0006(16) -0.0149(16) -0.0043(15)
C52 0.074(6) 0.039(5) 0.078(7) -0.005(4) -0.044(4) -0.004(4)
C53 0.131(9) 0.157(12) 0.116(10) 0.044(8) 0.015(7) 0.059(9)
C54 0.086(9) 0.159(11) 0.091(7) 0.031(8) -0.026(6) 0.050(9)
C55 0.098(10) 0.105(8) 0.117(10) 0.050(8) 0.011(9) 0.028(8)
C56 0.046(5) 0.083(7) 0.083(6) 0.049(5) -0.021(4) -0.006(4)
C57 0.24(3) 0.26(3) 0.121(16) -0.033(14) -0.027(14) 0.10(2)

loop_
_atom_type_symbol
_atom_type_description
_atom_type_scat_dispersion_real
_atom_type_scat_dispersion_imag
_atom_type_scat_source
C C 0.0033 0.0016 'International Tables Vol C Tables 4.2.6.8 and 6.1.1.4'
H H 0.0000 0.0000 'International Tables Vol C Tables 4.2.6.8 and 6.1.1.4'
N N 0.0061 0.0033 'International Tables Vol C Tables 4.2.6.8 and 6.1.1.4'
Hf Hf -0.5830 6.1852 'International Tables Vol C Tables 4.2.6.8 and 6.1.1.4'

loop_
_geom_angle_atom_site_label_1
_geom_angle_atom_site_label_2
_geom_angle_atom_site_label_3
_geom_angle
N3 Hf1 N2 124.07(8)
N3 Hf1 C23 111.20(9)
N2 Hf1 C23 121.23(9)
N3 Hf1 C24 104.84(9)
N2 Hf1 C24 89.37(8)
C23 Hf1 C24 94.97(10)
N3 Hf1 N1 96.71(8)
N2 Hf1 N1 70.06(7)
C23 Hf1 N1 86.25(9)
C24 Hf1 N1 156.26(8)
N3' Hf1' N2' 129.65(9)
N3' Hf1' C23' 108.11(10)
N2' Hf1' C23' 118.97(9)
N3' Hf1' C24' 100.02(9)
N2' Hf1' C24' 88.78(9)
C23' Hf1' C24' 100.21(10)
N3' Hf1' N1' 97.15(8)
N2' Hf1' N1' 70.18(8)
C23' Hf1' N1' 86.61(9)
C24' Hf1' N1' 158.45(8)
C1 N1 C7 120.6(2)
C1 N1 Hf1 118.45(17)
C7 N1 Hf1 120.65(16)
C6 N2 C11 114.32(19)
C6 N2 Hf1 121.25(16)
C11 N2 Hf1 124.29(15)
C25 N3 Hf1 173.48(19)
C25 N4 C26 110.0(2)
C25 N4 C40 122.5(2)
C26 N4 C40 126.9(2)
C25 N5 C27 110.4(2)
C25 N5 C28 123.6(2)
C27 N5 C28 124.6(2)
C1' N1' C7' 120.8(2)
C1' N1' Hf1' 118.38(18)
C7' N1' Hf1' 120.62(16)
C6' N2' C11' 113.1(2)
C6' N2' Hf1' 121.14(16)
C11' N2' Hf1' 125.69(16)
C25' N3' Hf1' 176.42(19)
C26' N4' C25' 110.2(2)
C26' N4' C40' 124.0(2)
C25' N4' C40' 125.6(2)
C25' N5' C27' 110.7(2)
C25' N5' C28' 125.0(2)
C27' N5' C28' 123.8(2)
N1 C1 C6 115.6(2)
N1 C1 C2 125.4(2)
C6 C1 C2 118.9(2)
C1 C2 C3 111.7(2)
C1 C2 H2A 109.3
C3 C2 H2A 109.3
C1 C2 H2B 109.3
C3 C2 H2B 109.3
H2A C2 H2B 107.9
C4 C3 C2 110.3(2)
C4 C3 H3A 109.6
C2 C3 H3A 109.6
C4 C3 H3B 109.6
C2 C3 H3B 109.6
H3A C3 H3B 108.1
C5 C4 C3 111.7(2)
C5 C4 H4A 109.3
C3 C4 H4A 109.3
C5 C4 H4B 109.3
C3 C4 H4B 109.3
H4A C4 H4B 107.9
C6 C5 C4 124.0(2)
C6 C5 H5 118.0
C4 C5 H5 118.0
C5 C6 N2 127.6(2)
C5 C6 C1 119.1(2)
N2 C6 C1 113.2(2)
N1 C7 C8 111.4(2)
N1 C7 H7A 109.3
C8 C7 H7A 109.3
N1 C7 H7B 109.3
C8 C7 H7B 109.3
H7A C7 H7B 108.0
C9 C8 C7 114.4(3)
C9 C8 H8A 108.7
C7 C8 H8A 108.7
C9 C8 H8B 108.7
C7 C8 H8B 108.7
H8A C8 H8B 107.6
C10 C9 C8 113.7(3)
C10 C9 H9A 108.8
C8 C9 H9A 108.8
C10 C9 H9B 108.8
C8 C9 H9B 108.8
H9A C9 H9B 107.7
C9 C10 H10A 109.5
C9 C10 H10B 109.5
H10A C10 H10B 109.5
C9 C10 H10C 109.5
H10A C10 H10C 109.5
H10B C10 H10C 109.5
C12 C11 C16 120.5(2)
C12 C11 N2 119.6(2)
C16 C11 N2 119.8(2)
C13 C12 C11 118.4(2)
C13 C12 C17 120.4(2)
C11 C12 C17 121.2(2)
C14 C13 C12 121.4(3)
C14 C13 H13 119.3
C12 C13 H13 119.3
C13 C14 C15 119.7(3)
C13 C14 H14 120.1
C15 C14 H14 120.1
C14 C15 C16 121.2(3)
C14 C15 H15 119.4
C16 C15 H15 119.4
C15 C16 C11 118.7(2)
C15 C16 C20 120.9(2)
C11 C16 C20 120.3(2)
C12 C17 C18 113.2(2)
C12 C17 C19 111.0(2)
C18 C17 C19 109.7(2)
C12 C17 H17 107.6
C18 C17 H17 107.6
C19 C17 H17 107.6
C17 C18 H18A 109.5
C17 C18 H18B 109.5
H18A C18 H18B 109.5
C17 C18 H18C 109.5
H18A C18 H18C 109.5
H18B C18 H18C 109.5
C17 C19 H19A 109.5
C17 C19 H19B 109.5
H19A C19 H19B 109.5
C17 C19 H19C 109.5
H19A C19 H19C 109.5
H19B C19 H19C 109.5
C16 C20 C21 111.4(2)
C16 C20 C22 112.9(2)
C21 C20 C22 110.4(2)
C16 C20 H20 107.3
C21 C20 H20 107.3
C22 C20 H20 107.3
C20 C21 H21A 109.5
C20 C21 H21B 109.5
H21A C21 H21B 109.5
C20 C21 H21C 109.5
H21A C21 H21C 109.5
H21B C21 H21C 109.5
C20 C22 H22A 109.5
C20 C22 H22B 109.5
H22A C22 H22B 109.5
C20 C22 H22C 109.5
H22A C22 H22C 109.5
H22B C22 H22C 109.5
Hf1 C23 H23A 109.5
Hf1 C23 H23B 109.5
H23A C23 H23B 109.5
Hf1 C23 H23C 109.5
H23A C23 H23C 109.5
H23B C23 H23C 109.5
Hf1 C24 H24A 109.5
Hf1 C24 H24B 109.5
H24A C24 H24B 109.5
Hf1 C24 H24C 109.5
H24A C24 H24C 109.5
H24B C24 H24C 109.5
N3 C25 N5 128.3(2)
N3 C25 N4 127.8(2)
N5 C25 N4 103.9(2)
C27 C26 N4 108.1(2)
C27 C26 H26 125.9
N4 C26 H26 125.9
C26 C27 N5 107.6(2)
C26 C27 H27 126.2
N5 C27 H27 126.2
C33 C28 C29 122.8(2)
C33 C28 N5 119.0(2)
C29 C28 N5 118.2(2)
C30 C29 C28 117.5(2)
C30 C29 C34 120.6(2)
C28 C29 C34 121.9(2)
C31 C30 C29 121.3(3)
C31 C30 H30 119.4
C29 C30 H30 119.4
C32 C31 C30 120.2(3)
C32 C31 H31 119.9
C30 C31 H31 119.9
C31 C32 C33 121.0(3)
C31 C32 H32 119.5
C33 C32 H32 119.5
C32 C33 C28 117.2(2)
C32 C33 C37 120.9(2)
C28 C33 C37 121.8(2)
C35 C34 C36 111.0(3)
C35 C34 C29 111.5(2)
C36 C34 C29 111.4(2)
C35 C34 H34 107.5
C36 C34 H34 107.5
C29 C34 H34 107.5
C34 C35 H35A 109.5
C34 C35 H35B 109.5
H35A C35 H35B 109.5
C34 C35 H35C 109.5
H35A C35 H35C 109.5
H35B C35 H35C 109.5
C34 C36 H36A 109.5
C34 C36 H36B 109.5
H36A C36 H36B 109.5
C34 C36 H36C 109.5
H36A C36 H36C 109.5
H36B C36 H36C 109.5
C33 C37 C38 112.0(2)
C33 C37 C39 110.4(2)
C38 C37 C39 110.2(2)
C33 C37 H37 108.0
C38 C37 H37 108.0
C39 C37 H37 108.0
C37 C38 H38A 109.5
C37 C38 H38B 109.5
H38A C38 H38B 109.5
C37 C38 H38C 109.5
H38A C38 H38C 109.5
H38B C38 H38C 109.5
C37 C39 H39A 109.5
C37 C39 H39B 109.5
H39A C39 H39B 109.5
C37 C39 H39C 109.5
H39A C39 H39C 109.5
H39B C39 H39C 109.5
C45 C40 C41 123.0(2)
C45 C40 N4 119.5(2)
C41 C40 N4 117.5(2)
C42 C41 C40 117.1(3)
C42 C41 C46 121.6(2)
C40 C41 C46 121.2(2)
C43 C42 C41 121.1(3)
C43 C42 H42 119.4
C41 C42 H42 119.4
C44 C43 C42 120.6(3)
C44 C43 H43 119.7
C42 C43 H43 119.7
C43 C44 C45 121.1(3)
C43 C44 H44 119.5
C45 C44 H44 119.5
C40 C45 C44 117.0(2)
C40 C45 C49 122.3(2)
C44 C45 C49 120.7(2)
C41 C46 C47 113.8(3)
C41 C46 C48 110.5(2)
C47 C46 C48 109.1(2)
C41 C46 H46 107.7
C47 C46 H46 107.7
C48 C46 H46 107.7
C46 C47 H47A 109.5
C46 C47 H47B 109.5
H47A C47 H47B 109.5
C46 C47 H47C 109.5
H47A C47 H47C 109.5
H47B C47 H47C 109.5
C46 C48 H48A 109.5
C46 C48 H48B 109.5
H48A C48 H48B 109.5
C46 C48 H48C 109.5
H48A C48 H48C 109.5
H48B C48 H48C 109.5
C45 C49 C50 113.2(2)
C45 C49 C51 111.0(2)
C50 C49 C51 108.1(2)
C45 C49 H49 108.1
C50 C49 H49 108.1
C51 C49 H49 108.1
C49 C50 H50A 109.5
C49 C50 H50B 109.5
H50A C50 H50B 109.5
C49 C50 H50C 109.5
H50A C50 H50C 109.5
H50B C50 H50C 109.5
C49 C51 H51A 109.5
C49 C51 H51B 109.5
H51A C51 H51B 109.5
C49 C51 H51C 109.5
H51A C51 H51C 109.5
H51B C51 H51C 109.5
N1' C1' C6' 115.9(2)
N1' C1' C2' 125.5(2)
C6' C1' C2' 118.6(2)
C1' C2' C3' 111.8(3)
C1' C2' H2'1 109.3
C3' C2' H2'1 109.3
C1' C2' H2'2 109.3
C3' C2' H2'2 109.3
H2'1 C2' H2'2 107.9
C2' C3' C4' 110.5(3)
C2' C3' H3'1 109.6
C4' C3' H3'1 109.6
C2' C3' H3'2 109.6
C4' C3' H3'2 109.6
H3'1 C3' H3'2 108.1
C5' C4' C3' 111.5(2)
C5' C4' H4'1 109.3
C3' C4' H4'1 109.3
C5' C4' H4'2 109.3
C3' C4' H4'2 109.3
H4'1 C4' H4'2 108.0
C6' C5' C4' 124.0(3)
C6' C5' H5' 118.0
C4' C5' H5' 118.0
C5' C6' N2' 127.6(2)
C5' C6' C1' 118.9(2)
N2' C6' C1' 113.4(2)
N1' C7' C8' 112.5(2)
N1' C7' H7'1 109.1
C8' C7' H7'1 109.1
N1' C7' H7'2 109.1
C8' C7' H7'2 109.1
H7'1 C7' H7'2 107.8
C7' C8' C9' 112.4(2)
C7' C8' H8'1 109.1
C9' C8' H8'1 109.1
C7' C8' H8'2 109.1
C9' C8' H8'2 109.1
H8'1 C8' H8'2 107.9
C10' C9' C8' 113.2(3)
C10' C9' H9'1 108.9
C8' C9' H9'1 108.9
C10' C9' H9'2 108.9
C8' C9' H9'2 108.9
H9'1 C9' H9'2 107.7
C9' C10' H10D 109.5
C9' C10' H10E 109.5
H10D C10' H10E 109.5
C9' C10' H10F 109.5
H10D C10' H10F 109.5
H10E C10' H10F 109.5
C12' C11' C16' 120.1(2)
C12' C11' N2' 119.6(2)
C16' C11' N2' 120.3(2)
C13' C12' C11' 118.4(3)
C13' C12' C17' 120.8(3)
C11' C12' C17' 120.9(2)
C14' C13' C12' 121.9(3)
C14' C13' H13' 119.1
C12' C13' H13' 119.1
C15' C14' C13' 119.5(3)
C15' C14' H14' 120.2
C13' C14' H14' 120.2
C14' C15' C16' 121.3(3)
C14' C15' H15' 119.4
C16' C15' H15' 119.4
C15' C16' C11' 118.9(3)
C15' C16' C20' 119.2(3)
C11' C16' C20' 121.9(2)
C12' C17' C19' 111.0(2)
C12' C17' C18' 113.8(2)
C19' C17' C18' 109.7(2)
C12' C17' H17' 107.3
C19' C17' H17' 107.3
C18' C17' H17' 107.3
C17' C19' H19D 109.5
C17' C19' H19E 109.5
H19D C19' H19E 109.5
C17' C19' H19F 109.5
H19D C19' H19F 109.5
H19E C19' H19F 109.5
C17' C18' H18D 109.5
C17' C18' H18E 109.5
H18D C18' H18E 109.5
C17' C18' H18F 109.5
H18D C18' H18F 109.5
H18E C18' H18F 109.5
C16' C20' C22' 113.8(3)
C16' C20' C21' 109.4(3)
C22' C20' C21' 109.3(3)
C16' C20' H20' 108.1
C22' C20' H20' 108.1
C21' C20' H20' 108.1
C20' C21' H21D 109.5
C20' C21' H21E 109.5
H21D C21' H21E 109.5
C20' C21' H21F 109.5
H21D C21' H21F 109.5
H21E C21' H21F 109.5
C20' C22' H22D 109.5
C20' C22' H22E 109.5
H22D C22' H22E 109.5
C20' C22' H22F 109.5
H22D C22' H22F 109.5
H22E C22' H22F 109.5
Hf1' C23' H23D 109.5
Hf1' C23' H23E 109.5
H23D C23' H23E 109.5
Hf1' C23' H23F 109.5
H23D C23' H23F 109.5
H23E C23' H23F 109.5
Hf1' C24' H24D 109.5
Hf1' C24' H24E 109.5
H24D C24' H24E 109.5
Hf1' C24' H24F 109.5
H24D C24' H24F 109.5
H24E C24' H24F 109.5
N3' C25' N5' 128.3(2)
N3' C25' N4' 128.4(2)
N5' C25' N4' 103.4(2)
C27' C26' N4' 107.9(2)
C27' C26' H26' 126.1
N4' C26' H26' 126.1
C26' C27' N5' 107.8(2)
C26' C27' H27' 126.1
N5' C27' H27' 126.1
C33' C28' C29' 123.8(3)
C33' C28' N5' 118.5(2)
C29' C28' N5' 117.7(2)
C30' C29' C28' 117.0(3)
C30' C29' C34' 121.6(3)
C28' C29' C34' 121.4(3)
C29' C30' C31' 120.6(3)
C29' C30' H30' 119.7
C31' C30' H30' 119.7
C32' C31' C30' 121.1(3)
C32' C31' H31' 119.5
C30' C31' H31' 119.5
C31' C32' C33' 120.9(3)
C31' C32' H32' 119.5
C33' C32' H32' 119.5
C28' C33' C32' 116.5(3)
C28' C33' C37' 121.0(2)
C32' C33' C37' 122.4(3)
C36' C34' C35' 109.6(3)
C36' C34' C29' 114.6(3)
C35' C34' C29' 111.4(2)
C36' C34' H34' 106.9
C35' C34' H34' 106.9
C29' C34' H34' 106.9
C34' C35' H35D 109.5
C34' C35' H35E 109.5
H35D C35' H35E 109.5
C34' C35' H35F 109.5
H35D C35' H35F 109.5
H35E C35' H35F 109.5
C34' C36' H36D 109.5
C34' C36' H36E 109.5
H36D C36' H36E 109.5
C34' C36' H36F 109.5
H36D C36' H36F 109.5
H36E C36' H36F 109.5
C33' C37' C38' 113.2(3)
C33' C37' C39' 110.4(2)
C38' C37' C39' 110.5(3)
C33' C37' H37' 107.5
C38' C37' H37' 107.5
C39' C37' H37' 107.5
C37' C38' H38D 109.5
C37' C38' H38E 109.5
H38D C38' H38E 109.5
C37' C38' H38F 109.5
H38D C38' H38F 109.5
H38E C38' H38F 109.5
C37' C39' H39D 109.5
C37' C39' H39E 109.5
H39D C39' H39E 109.5
C37' C39' H39F 109.5
H39D C39' H39F 109.5
H39E C39' H39F 109.5
C41' C40' C45' 123.1(2)
C41' C40' N4' 118.8(2)
C45' C40' N4' 118.0(2)
C42' C41' C40' 117.0(3)
C42' C41' C46' 121.4(2)
C40' C41' C46' 121.6(2)
C43' C42' C41' 121.1(3)
C43' C42' H42' 119.5
C41' C42' H42' 119.5
C44' C43' C42' 120.7(3)
C44' C43' H43' 119.6
C42' C43' H43' 119.6
C43' C44' C45' 121.0(3)
C43' C44' H44' 119.5
C45' C44' H44' 119.5
C44' C45' C40' 117.0(3)
C44' C45' C49' 121.1(3)
C40' C45' C49' 121.9(2)
C41' C46' C47' 113.6(2)
C41' C46' C48' 110.3(2)
C47' C46' C48' 109.2(2)
C41' C46' H46' 107.9
C47' C46' H46' 107.9
C48' C46' H46' 107.9
C46' C47' H47D 109.5
C46' C47' H47E 109.5
H47D C47' H47E 109.5
C46' C47' H47F 109.5
H47D C47' H47F 109.5
H47E C47' H47F 109.5
C46' C48' H48D 109.5
C46' C48' H48E 109.5
H48D C48' H48E 109.5
C46' C48' H48F 109.5
H48D C48' H48F 109.5
H48E C48' H48F 109.5
C50' C49' C45' 111.4(2)
C50' C49' C51' 109.6(3)
C45' C49' C51' 113.2(2)
C50' C49' H49' 107.4
C45' C49' H49' 107.4
C51' C49' H49' 107.4
C49' C50' H50D 109.5
C49' C50' H50E 109.5
H50D C50' H50E 109.5
C49' C50' H50F 109.5
H50D C50' H50F 109.5
H50E C50' H50F 109.5
C49' C51' H51D 109.5
C49' C51' H51E 109.5
H51D C51' H51E 109.5
C49' C51' H51F 109.5
H51D C51' H51F 109.5
H51E C51' H51F 109.5
C53 C52 H52A 109.5
C53 C52 H52B 109.5
H52A C52 H52B 109.5
C53 C52 H52C 109.5
H52A C52 H52C 109.5
H52B C52 H52C 109.5
C54 C53 C52 119.5(18)
C54 C53 H53A 107.4
C52 C53 H53A 107.4
C54 C53 H53B 107.4
C52 C53 H53B 107.4
H53A C53 H53B 107.0
C55 C54 C53 140.0(19)
C55 C54 H54A 102.1
C53 C54 H54A 102.1
C55 C54 H54B 102.1
C53 C54 H54B 102.1
H54A C54 H54B 104.8
C54 C55 C56 137.1(14)
C54 C55 H55A 102.9
C56 C55 H55A 102.9
C54 C55 H55B 102.9
C56 C55 H55B 102.9
H55A C55 H55B 105.0
C55 C56 C57 113.8(15)
C55 C56 H56A 108.8
C57 C56 H56A 108.8
C55 C56 H56B 108.8
C57 C56 H56B 108.8
H56A C56 H56B 107.7
C56 C57 H57A 109.5
C56 C57 H57B 109.5
H57A C57 H57B 109.5
C56 C57 H57C 109.5
H57A C57 H57C 109.5
H57B C57 H57C 109.5

loop_
_geom_bond_atom_site_label_1
_geom_bond_atom_site_label_2
_geom_bond_distance
Hf1 N3 1.960(2)
Hf1 N2 2.170(2)
Hf1 C23 2.251(3)
Hf1 C24 2.279(2)
Hf1 N1 2.319(2)
Hf1' N3' 1.961(2)
Hf1' N2' 2.172(2)
Hf1' C23' 2.245(3)
Hf1' C24' 2.261(3)
Hf1' N1' 2.333(2)
N1 C1 1.289(3)
N1 C7 1.470(3)
N2 C6 1.388(3)
N2 C11 1.434(3)
N3 C25 1.281(3)
N4 C25 1.394(3)
N4 C26 1.395(3)
N4 C40 1.440(3)
N5 C25 1.388(3)
N5 C27 1.396(3)
N5 C28 1.431(3)
N1' C1' 1.282(3)
N1' C7' 1.475(3)
N2' C6' 1.396(3)
N2' C11' 1.438(3)
N3' C25' 1.279(3)
N4' C26' 1.393(3)
N4' C25' 1.394(3)
N4' C40' 1.434(3)
N5' C25' 1.387(3)
N5' C27' 1.391(3)
N5' C28' 1.432(3)
C1 C6 1.473(3)
C1 C2 1.498(4)
C2 C3 1.526(4)
C2 H2A 0.9900
C2 H2B 0.9900
C3 C4 1.514(4)
C3 H3A 0.9900
C3 H3B 0.9900
C4 C5 1.491(4)
C4 H4A 0.9900
C4 H4B 0.9900
C5 C6 1.355(3)
C5 H5 0.9500
C7 C8 1.535(4)
C7 H7A 0.9900
C7 H7B 0.9900
C8 C9 1.518(4)
C8 H8A 0.9900
C8 H8B 0.9900
C9 C10 1.477(5)
C9 H9A 0.9900
C9 H9B 0.9900
C10 H10A 0.9800
C10 H10B 0.9800
C10 H10C 0.9800
C11 C12 1.405(4)
C11 C16 1.408(3)
C12 C13 1.395(4)
C12 C17 1.516(4)
C13 C14 1.379(4)
C13 H13 0.9500
C14 C15 1.381(4)
C14 H14 0.9500
C15 C16 1.391(4)
C15 H15 0.9500
C16 C20 1.512(4)
C17 C18 1.521(4)
C17 C19 1.531(4)
C17 H17 1.0000
C18 H18A 0.9800
C18 H18B 0.9800
C18 H18C 0.9800
C19 H19A 0.9800
C19 H19B 0.9800
C19 H19C 0.9800
C20 C21 1.515(4)
C20 C22 1.523(4)
C20 H20 1.0000
C21 H21A 0.9800
C21 H21B 0.9800
C21 H21C 0.9800
C22 H22A 0.9800
C22 H22B 0.9800
C22 H22C 0.9800
C23 H23A 0.9800
C23 H23B 0.9800
C23 H23C 0.9800
C24 H24A 0.9800
C24 H24B 0.9800
C24 H24C 0.9800
C26 C27 1.335(4)
C26 H26 0.9500
C27 H27 0.9500
C28 C33 1.401(4)
C28 C29 1.400(4)
C29 C30 1.385(4)
C29 C34 1.524(4)
C30 C31 1.384(4)
C30 H30 0.9500
C31 C32 1.382(4)
C31 H31 0.9500
C32 C33 1.398(4)
C32 H32 0.9500
C33 C37 1.514(4)
C34 C35 1.519(4)
C34 C36 1.523(4)
C34 H34 1.0000
C35 H35A 0.9800
C35 H35B 0.9800
C35 H35C 0.9800
C36 H36A 0.9800
C36 H36B 0.9800
C36 H36C 0.9800
C37 C38 1.523(4)
C37 C39 1.521(4)
C37 H37 1.0000
C38 H38A 0.9800
C38 H38B 0.9800
C38 H38C 0.9800
C39 H39A 0.9800
C39 H39B 0.9800
C39 H39C 0.9800
C40 C45 1.392(4)
C40 C41 1.409(4)
C41 C42 1.388(4)
C41 C46 1.516(4)
C42 C43 1.377(4)
C42 H42 0.9500
C43 C44 1.379(4)
C43 H43 0.9500
C44 C45 1.399(4)
C44 H44 0.9500
C45 C49 1.518(4)
C46 C47 1.526(4)
C46 C48 1.528(4)
C46 H46 1.0000
C47 H47A 0.9800
C47 H47B 0.9800
C47 H47C 0.9800
C48 H48A 0.9800
C48 H48B 0.9800
C48 H48C 0.9800
C49 C50 1.525(4)
C49 C51 1.537(4)
C49 H49 1.0000
C50 H50A 0.9800
C50 H50B 0.9800
C50 H50C 0.9800
C51 H51A 0.9800
C51 H51B 0.9800
C51 H51C 0.9800
C1' C6' 1.474(4)
C1' C2' 1.503(4)
C2' C3' 1.509(4)
C2' H2'1 0.9900
C2' H2'2 0.9900
C3' C4' 1.508(4)
C3' H3'1 0.9900
C3' H3'2 0.9900
C4' C5' 1.497(4)
C4' H4'1 0.9900
C4' H4'2 0.9900
C5' C6' 1.352(4)
C5' H5' 0.9500
C7' C8' 1.521(4)
C7' H7'1 0.9900
C7' H7'2 0.9900
C8' C9' 1.526(4)
C8' H8'1 0.9900
C8' H8'2 0.9900
C9' C10' 1.513(4)
C9' H9'1 0.9900
C9' H9'2 0.9900
C10' H10D 0.9800
C10' H10E 0.9800
C10' H10F 0.9800
C11' C12' 1.406(4)
C11' C16' 1.410(4)
C12' C13' 1.393(4)
C12' C17' 1.514(4)
C13' C14' 1.375(4)
C13' H13' 0.9500
C14' C15' 1.373(4)
C14' H14' 0.9500
C15' C16' 1.394(4)
C15' H15' 0.9500
C16' C20' 1.514(4)
C17' C19' 1.525(4)
C17' C18' 1.528(4)
C17' H17' 1.0000
C19' H19D 0.9800
C19' H19E 0.9800
C19' H19F 0.9800
C18' H18D 0.9800
C18' H18E 0.9800
C18' H18F 0.9800
C20' C22' 1.515(4)
C20' C21' 1.521(5)
C20' H20' 1.0000
C21' H21D 0.9800
C21' H21E 0.9800
C21' H21F 0.9800
C22' H22D 0.9800
C22' H22E 0.9800
C22' H22F 0.9800
C23' H23D 0.9800
C23' H23E 0.9800
C23' H23F 0.9800
C24' H24D 0.9800
C24' H24E 0.9800
C24' H24F 0.9800
C26' C27' 1.328(4)
C26' H26' 0.9500
C27' H27' 0.9500
C28' C33' 1.395(4)
C28' C29' 1.403(4)
C29' C30' 1.385(4)
C29' C34' 1.524(4)
C30' C31' 1.385(5)
C30' H30' 0.9500
C31' C32' 1.376(5)
C31' H31' 0.9500
C32' C33' 1.396(4)
C32' H32' 0.9500
C33' C37' 1.519(4)
C34' C36' 1.511(4)
C34' C35' 1.513(5)
C34' H34' 1.0000
C35' H35D 0.9800
C35' H35E 0.9800
C35' H35F 0.9800
C36' H36D 0.9800
C36' H36E 0.9800
C36' H36F 0.9800
C37' C38' 1.524(4)
C37' C39' 1.527(4)
C37' H37' 1.0000
C38' H38D 0.9800
C38' H38E 0.9800
C38' H38F 0.9800
C39' H39D 0.9800
C39' H39E 0.9800
C39' H39F 0.9800
C40' C41' 1.399(4)
C40' C45' 1.401(4)
C41' C42' 1.390(4)
C41' C46' 1.519(4)
C42' C43' 1.380(4)
C42' H42' 0.9500
C43' C44' 1.374(4)
C43' H43' 0.9500
C44' C45' 1.393(4)
C44' H44' 0.9500
C45' C49' 1.519(4)
C46' C47' 1.529(4)
C46' C48' 1.530(4)
C46' H46' 1.0000
C47' H47D 0.9800
C47' H47E 0.9800
C47' H47F 0.9800
C48' H48D 0.9800
C48' H48E 0.9800
C48' H48F 0.9800
C49' C50' 1.515(4)
C49' C51' 1.522(4)
C49' H49' 1.0000
C50' H50D 0.9800
C50' H50E 0.9800
C50' H50F 0.9800
C51' H51D 0.9800
C51' H51E 0.9800
C51' H51F 0.9800
C52 C53 1.561(15)
C52 H52A 0.9800
C52 H52B 0.9800
C52 H52C 0.9800
C53 C54 1.314(16)
C53 H53A 0.9900
C53 H53B 0.9900
C54 C55 1.262(13)
C54 H54A 0.9900
C54 H54B 0.9900
C55 C56 1.328(14)
C55 H55A 0.9900
C55 H55B 0.9900
C56 C57 1.562(16)
C56 H56A 0.9900
C56 H56B 0.9900
C57 H57A 0.9800
C57 H57B 0.9800
C57 H57C 0.9800
